data_1553275
loop_
_publ_author_name
'Ohui, Kateryna'
'Afanasenko, Eleonora'
'Bacher, Felix'
'Ting, Rachel Lim Xue'
'Zafar, Ayesha'
'Blanco-Cabra, N\'uria'
'Torrents, Eduard'
'D\"om\"ot\"or, Orsolya'
'May, N\'ora V'
'Darvasiova, Denisa'
'Enyedy, \'Eva A'
'Popovi\'c-Bijeli\'c, Ana'
'Reynisson, J\'ohannes'
'Rapta, Peter'
'Babak, Maria V.'
'Pastorin, Giorgia'
'Arion, Vladimir B.'

_publ_section_title
;
 New Water-Soluble Copper(II) Complexes with Morpholine-Thiosemicarbazone
 Hybrids: Insights into the Anticancer and Antibacterial Mode of Action.
;
_journal_issue 2
_journal_name_full 'Journal of medicinal chemistry'
_journal_page_first 512
_journal_page_last 530
_journal_paper_doi 10.1021/acs.jmedchem.8b01031
_journal_volume 62
_journal_year 2019
_chemical_formula_moiety 'C13 H19 N5 O S'
_chemical_formula_sum 'C13 H19 N5 O S'
_chemical_formula_weight 293.39
_space_group_crystal_system monoclinic
_space_group_IT_number 14
_space_group_name_Hall '-P 2ybc'
_space_group_name_H-M_alt 'P 1 21/c 1'
_atom_sites_solution_hydrogens mixed
_audit_creation_method SHELXL-2014
_cell_angle_alpha 90
_cell_angle_beta 98.889(2)
_cell_angle_gamma 90
_cell_formula_units_Z 4
_cell_length_a 22.7776(4)
_cell_length_b 6.85850(10)
_cell_length_c 9.8800(2)
_cell_measurement_reflns_used 11948
_cell_measurement_temperature 293(2)
_cell_measurement_theta_max 75.157
_cell_measurement_theta_min 3.923
_cell_volume 1524.92(5)
_computing_cell_refinement 'CrysAlisPro 1.171.38.43 (Rigaku OD, 2015)'
_computing_data_collection 'CrysAlisPro 1.171.38.43 (Rigaku OD, 2015)'
_computing_data_reduction 'CrysAlisPro 1.171.38.43 (Rigaku OD, 2015)'
_computing_molecular_graphics 'Bruker SHELXTL'
_computing_publication_material 'Bruker SHELXTL'
_computing_structure_refinement 'SHELXL-2014 (Sheldrick, 2014)'
_computing_structure_solution 'SHELXS-2014 (Sheldrick, 2014)'
_diffrn_ambient_temperature 293(2)
_diffrn_measured_fraction_theta_full 1.000
_diffrn_measured_fraction_theta_max 0.997
_diffrn_measurement_device_type Gemini
_diffrn_measurement_method '\w scans'
_diffrn_radiation_type CuK\a
_diffrn_radiation_wavelength 1.54184
_diffrn_reflns_av_unetI/netI 0.0187
_diffrn_reflns_Laue_measured_fraction_full 1.000
_diffrn_reflns_Laue_measured_fraction_max 0.997
_diffrn_reflns_limit_h_max 28
_diffrn_reflns_limit_h_min -28
_diffrn_reflns_limit_k_max 8
_diffrn_reflns_limit_k_min -8
_diffrn_reflns_limit_l_max 12
_diffrn_reflns_limit_l_min -12
_diffrn_reflns_number 5484
_diffrn_reflns_point_group_measured_fraction_full 1.000
_diffrn_reflns_point_group_measured_fraction_max 0.997
_diffrn_reflns_theta_full 67.684
_diffrn_reflns_theta_max 75.301
_diffrn_reflns_theta_min 3.929
_diffrn_source 'fine-focus sealed tube'
_exptl_absorpt_coefficient_mu 1.920
_exptl_absorpt_correction_T_max 0.9101
_exptl_absorpt_correction_T_min 0.5368
_exptl_absorpt_correction_type multi-scan
_exptl_absorpt_process_details SADABS
_exptl_crystal_colour yellow
_exptl_crystal_density_diffrn 1.278
_exptl_crystal_description plate
_exptl_crystal_F_000 624
_exptl_crystal_size_max 0.370
_exptl_crystal_size_mid 0.250
_exptl_crystal_size_min 0.050
_refine_diff_density_max 0.615
_refine_diff_density_min -0.161
_refine_diff_density_rms 0.047
_refine_ls_extinction_method none
_refine_ls_goodness_of_fit_ref 1.048
_refine_ls_hydrogen_treatment mixed
_refine_ls_matrix_type full
_refine_ls_number_parameters 191
_refine_ls_number_reflns 5484
_refine_ls_number_restraints 0
_refine_ls_restrained_S_all 1.048
_refine_ls_R_factor_all 0.0581
_refine_ls_R_factor_gt 0.0478
_refine_ls_shift/su_max 0.000
_refine_ls_shift/su_mean 0.000
_refine_ls_structure_factor_coef Fsqd
_refine_ls_weighting_details 'w=1/[\s^2^(Fo^2^)+(0.1002P)^2^] where P=(Fo^2^+2Fc^2^)/3'
_refine_ls_weighting_scheme calc
_refine_ls_wR_factor_gt 0.1367
_refine_ls_wR_factor_ref 0.1434
_reflns_Friedel_coverage 0.000
_reflns_number_gt 4396
_reflns_number_total 5484
_reflns_threshold_expression 'I > 2\s(I)'
_cod_data_source_file jm8b01031_si_022.cif
_cod_data_source_block exp1427
_cod_original_sg_symbol_H-M 'P 21/c'
_cod_database_code 1553275
_shelx_space_group_comment
;
The symmetry employed for this shelxl refinement is uniquely defined
by the following loop, which should always be used as a source of
symmetry information in preference to the above space-group names.
They are only intended as comments.
;
_shelx_estimated_absorpt_t_min 0.537
_shelx_estimated_absorpt_t_max 0.910
_shelxl_version_number 2014-3

loop_
_space_group_symop_operation_xyz
'x, y, z'
'-x, y+1/2, -z+1/2'
'-x, -y, -z'
'x, -y-1/2, z-1/2'

loop_
_atom_site_label
_atom_site_type_symbol
_atom_site_fract_x
_atom_site_fract_y
_atom_site_fract_z
_atom_site_U_iso_or_equiv
_atom_site_adp_type
_atom_site_occupancy
_atom_site_site_symmetry_order
_atom_site_calc_flag
_atom_site_refinement_flags_posn
_atom_site_refinement_flags_adp
S S 0.05596(3) 1.39148(9) 0.60523(6) 0.0645(2) Uani 1 1 d . .
O O 0.47623(9) 0.0054(4) 0.6444(3) 0.0936(7) Uani 1 1 d . .
N1 N 0.21115(8) 0.5001(3) 0.53784(19) 0.0539(4) Uani 1 1 d . .
N2 N 0.15694(7) 0.9455(2) 0.65407(18) 0.0498(4) Uani 1 1 d . .
N3 N 0.11741(8) 1.0843(2) 0.59126(18) 0.0518(4) Uani 1 1 d . .
N4 N 0.12741(8) 1.2191(3) 0.8134(2) 0.0546(4) Uani 1 1 d . .
H4A H 0.1518 1.1305 0.8487 0.065 Uiso 1 1 calc R U
H4B H 0.1170 1.3109 0.8641 0.065 Uiso 1 1 calc R U
N5 N 0.35637(8) 0.1008(3) 0.6682(2) 0.0573(4) Uani 1 1 d . .
C1 C 0.24521(9) 0.3488(3) 0.5832(2) 0.0559(5) Uani 1 1 d . .
H1 H 0.2473 0.2457 0.5229 0.067 Uiso 1 1 calc R U
C2 C 0.27774(8) 0.3331(3) 0.7129(2) 0.0504(4) Uani 1 1 d . .
C3 C 0.27431(8) 0.4868(3) 0.8022(2) 0.0517(4) Uani 1 1 d . .
H3 H 0.2962 0.4844 0.8898 0.062 Uiso 1 1 calc R U
C4 C 0.23810(9) 0.6439(3) 0.7601(2) 0.0488(4) Uani 1 1 d . .
H4 H 0.2345 0.7468 0.8195 0.059 Uiso 1 1 calc R U
C5 C 0.20721(8) 0.6458(3) 0.6274(2) 0.0459(4) Uani 1 1 d . .
C6 C 0.16674(9) 0.8052(3) 0.5757(2) 0.0518(4) Uani 1 1 d . .
H6 H 0.1481 0.8038 0.4851 0.062 Uiso 1 1 calc R U
C7 C 0.10594(8) 1.2141(3) 0.6816(2) 0.0454(4) Uani 1 1 d . .
C8 C 0.31245(10) 0.1495(3) 0.7565(3) 0.0616(6) Uani 1 1 d . .
H8A H 0.3327 0.1658 0.8497 0.074 Uiso 1 1 calc R U
H8B H 0.2849 0.0416 0.7560 0.074 Uiso 1 1 calc R U
C9 C 0.38244(12) -0.0896(4) 0.7081(4) 0.0851(9) Uani 1 1 d . .
H9A H 0.3520 -0.1895 0.6923 0.102 Uiso 1 1 calc R U
H9B H 0.3984 -0.0890 0.8050 0.102 Uiso 1 1 calc R U
C10 C 0.43161(18) -0.1352(6) 0.6256(5) 0.1048(14) Uani 1 1 d . .
H10A H 0.4481(17) -0.254(6) 0.653(5) 0.113(14) Uiso 1 1 d . .
H10B H 0.4159(16) -0.136(5) 0.538(5) 0.087(11) Uiso 1 1 d . .
C11 C 0.45156(12) 0.1870(6) 0.6005(3) 0.0861(9) Uani 1 1 d . .
H11A H 0.4355 0.1798 0.5038 0.103 Uiso 1 1 calc R U
H11B H 0.4826 0.2853 0.6120 0.103 Uiso 1 1 calc R U
C12 C 0.40311(10) 0.2464(4) 0.6797(3) 0.0631(6) Uani 1 1 d . .
H12A H 0.4198 0.2637 0.7754 0.076 Uiso 1 1 calc R U
H12B H 0.3865 0.3701 0.6451 0.076 Uiso 1 1 calc R U
C13 C 0.04724(14) 1.5557(4) 0.7395(3) 0.0768(7) Uani 1 1 d . .
H13A H 0.0177 1.6512 0.7066 0.115 Uiso 1 1 calc R U
H13B H 0.0844 1.6197 0.7704 0.115 Uiso 1 1 calc R U
H13C H 0.0350 1.4849 0.8142 0.115 Uiso 1 1 calc R U

loop_
_atom_site_aniso_label
_atom_site_aniso_U_11
_atom_site_aniso_U_22
_atom_site_aniso_U_33
_atom_site_aniso_U_23
_atom_site_aniso_U_13
_atom_site_aniso_U_12
S 0.0730(3) 0.0667(3) 0.0515(3) 0.0005(2) 0.0020(2) 0.0259(3)
O 0.0645(10) 0.134(2) 0.0822(14) 0.0048(14) 0.0126(10) 0.0355(12)
N1 0.0611(8) 0.0528(9) 0.0471(9) -0.0070(7) 0.0064(7) 0.0092(7)
N2 0.0578(8) 0.0461(8) 0.0452(9) 0.0029(7) 0.0067(7) 0.0047(7)
N3 0.0627(9) 0.0499(8) 0.0423(9) 0.0016(7) 0.0059(7) 0.0100(7)
N4 0.0667(9) 0.0504(9) 0.0459(9) -0.0010(7) 0.0064(8) 0.0133(7)
N5 0.0510(8) 0.0551(10) 0.0643(11) -0.0048(8) 0.0043(8) 0.0083(7)
C1 0.0610(10) 0.0509(10) 0.0572(12) -0.0101(9) 0.0134(9) 0.0094(9)
C2 0.0460(8) 0.0479(10) 0.0594(12) 0.0063(9) 0.0150(8) 0.0012(7)
C3 0.0530(9) 0.0525(10) 0.0487(11) 0.0043(8) 0.0053(8) -0.0058(8)
C4 0.0579(9) 0.0440(9) 0.0453(10) -0.0035(8) 0.0102(8) -0.0054(8)
C5 0.0495(8) 0.0429(9) 0.0464(10) -0.0013(7) 0.0113(7) -0.0002(7)
C6 0.0599(10) 0.0510(10) 0.0445(10) -0.0002(8) 0.0077(8) 0.0080(8)
C7 0.0472(8) 0.0440(9) 0.0460(10) 0.0043(7) 0.0098(7) 0.0041(7)
C8 0.0544(10) 0.0567(11) 0.0763(15) 0.0154(11) 0.0180(10) 0.0064(9)
C9 0.0682(13) 0.0604(14) 0.125(3) 0.0024(16) 0.0081(16) 0.0162(11)
C10 0.096(2) 0.108(3) 0.104(3) -0.029(2) -0.007(2) 0.053(2)
C11 0.0665(14) 0.124(3) 0.0712(19) 0.0134(18) 0.0218(13) 0.0153(16)
C12 0.0579(11) 0.0736(14) 0.0590(14) 0.0016(11) 0.0132(10) -0.0004(10)
C13 0.0922(17) 0.0670(14) 0.0698(16) -0.0081(12) 0.0080(14) 0.0294(13)

loop_
_atom_type_symbol
_atom_type_description
_atom_type_scat_dispersion_real
_atom_type_scat_dispersion_imag
_atom_type_scat_source
C C 0.0181 0.0091 'International Tables Vol C Tables 4.2.6.8 and 6.1.1.4'
H H 0.0000 0.0000 'International Tables Vol C Tables 4.2.6.8 and 6.1.1.4'
N N 0.0311 0.0180 'International Tables Vol C Tables 4.2.6.8 and 6.1.1.4'
O O 0.0492 0.0322 'International Tables Vol C Tables 4.2.6.8 and 6.1.1.4'
S S 0.3331 0.5567 'International Tables Vol C Tables 4.2.6.8 and 6.1.1.4'

loop_
_geom_angle_atom_site_label_1
_geom_angle_atom_site_label_2
_geom_angle_atom_site_label_3
_geom_angle
C7 S C13 104.98(12)
C10 O C11 108.9(2)
C1 N1 C5 116.83(19)
C6 N2 N3 114.07(17)
C7 N3 N2 110.11(17)
C7 N4 H4A 120.0
C7 N4 H4B 120.0
H4A N4 H4B 120.0
C12 N5 C9 109.32(18)
C12 N5 C8 110.91(18)
C9 N5 C8 109.2(2)
N1 C1 C2 125.0(2)
N1 C1 H1 117.5
C2 C1 H1 117.5
C1 C2 C3 117.16(18)
C1 C2 C8 120.7(2)
C3 C2 C8 122.1(2)
C4 C3 C2 119.44(19)
C4 C3 H3 120.3
C2 C3 H3 120.3
C3 C4 C5 118.92(19)
C3 C4 H4 120.5
C5 C4 H4 120.5
N1 C5 C4 122.56(18)
N1 C5 C6 115.15(18)
C4 C5 C6 122.27(18)
N2 C6 C5 120.61(19)
N2 C6 H6 119.7
C5 C6 H6 119.7
N3 C7 N4 127.25(17)
N3 C7 S 111.18(15)
N4 C7 S 121.57(15)
N5 C8 C2 113.28(19)
N5 C8 H8A 108.9
C2 C8 H8A 108.9
N5 C8 H8B 108.9
C2 C8 H8B 108.9
H8A C8 H8B 107.7
N5 C9 C10 110.0(3)
N5 C9 H9A 109.7
C10 C9 H9A 109.7
N5 C9 H9B 109.7
C10 C9 H9B 109.7
H9A C9 H9B 108.2
O C10 C9 111.7(3)
O C10 H10A 108(2)
C9 C10 H10A 109(3)
O C10 H10B 108(2)
C9 C10 H10B 108(2)
H10A C10 H10B 112(4)
O C11 C12 111.7(3)
O C11 H11A 109.3
C12 C11 H11A 109.3
O C11 H11B 109.3
C12 C11 H11B 109.3
H11A C11 H11B 107.9
N5 C12 C11 111.2(2)
N5 C12 H12A 109.4
C11 C12 H12A 109.4
N5 C12 H12B 109.4
C11 C12 H12B 109.4
H12A C12 H12B 108.0
S C13 H13A 109.5
S C13 H13B 109.5
H13A C13 H13B 109.5
S C13 H13C 109.5
H13A C13 H13C 109.5
H13B C13 H13C 109.5

loop_
_geom_bond_atom_site_label_1
_geom_bond_atom_site_label_2
_geom_bond_distance
S C7 1.7549(18)
S C13 1.775(3)
O C10 1.393(5)
O C11 1.407(4)
N1 C1 1.331(3)
N1 C5 1.347(3)
N2 C6 1.276(3)
N2 N3 1.389(2)
N3 C7 1.315(3)
N4 C7 1.319(3)
N4 H4A 0.8600
N4 H4B 0.8600
N5 C12 1.451(3)
N5 C9 1.463(3)
N5 C8 1.464(3)
C1 C2 1.382(3)
C1 H1 0.9300
C2 C3 1.385(3)
C2 C8 1.513(3)
C3 C4 1.382(3)
C3 H3 0.9300
C4 C5 1.388(3)
C4 H4 0.9300
C5 C6 1.470(3)
C6 H6 0.9300
C8 H8A 0.9700
C8 H8B 0.9700
C9 C10 1.516(6)
C9 H9A 0.9700
C9 H9B 0.9700
C10 H10A 0.92(4)
C10 H10B 0.88(4)
C11 C12 1.504(4)
C11 H11A 0.9700
C11 H11B 0.9700
C12 H12A 0.9700
C12 H12B 0.9700
C13 H13A 0.9600
C13 H13B 0.9600
C13 H13C 0.9600

loop_
_geom_hbond_atom_site_label_D
_geom_hbond_atom_site_label_H
_geom_hbond_atom_site_label_A
_geom_hbond_distance_DH
_geom_hbond_distance_HA
_geom_hbond_distance_DA
_geom_hbond_angle_DHA
_geom_hbond_site_symmetry_A
N4 H4A N1 0.86 2.31 3.083(3) 149.6 4_576
N4 H4B N3 0.86 2.36 3.098(3) 144.8 4_586

loop_
_geom_torsion_atom_site_label_1
_geom_torsion_atom_site_label_2
_geom_torsion_atom_site_label_3
_geom_torsion_atom_site_label_4
_geom_torsion
C6 N2 N3 C7 174.65(18)
C5 N1 C1 C2 -1.9(3)
N1 C1 C2 C3 0.2(3)
N1 C1 C2 C8 176.7(2)
C1 C2 C3 C4 1.6(3)
C8 C2 C3 C4 -174.78(18)
C2 C3 C4 C5 -1.7(3)
C1 N1 C5 C4 1.8(3)
C1 N1 C5 C6 -176.91(18)
C3 C4 C5 N1 0.0(3)
C3 C4 C5 C6 178.56(18)
N3 N2 C6 C5 -179.51(17)
N1 C5 C6 N2 176.04(19)
C4 C5 C6 N2 -2.6(3)
N2 N3 C7 N4 0.0(3)
N2 N3 C7 S -179.91(13)
C13 S C7 N3 -178.55(17)
C13 S C7 N4 1.6(2)
C12 N5 C8 C2 66.2(3)
C9 N5 C8 C2 -173.3(2)
C1 C2 C8 N5 58.0(3)
C3 C2 C8 N5 -125.7(2)
C12 N5 C9 C10 -53.9(4)
C8 N5 C9 C10 -175.4(3)
C11 O C10 C9 -60.7(4)
N5 C9 C10 O 58.9(4)
C10 O C11 C12 59.8(4)
C9 N5 C12 C11 53.7(3)
C8 N5 C12 C11 174.2(2)
O C11 C12 N5 -57.5(3)
